data_1520119
loop_
_publ_author_name
'Sinha, A. S.'
'Rao Khandavilli, U. B.'
'O&#x2019;Connor, E. L.'
'Deadman, B. J.'
'Maguire, A. R.'
'Lawrence, S. E.'

_publ_section_title
;
 Novel co-crystals of the nutraceutical sinapic acid
;
_journal_issue 26
_journal_name_full CrystEngComm
_journal_page_first 4832
_journal_paper_doi 10.1039/C5CE00777A
_journal_volume 17
_journal_year 2015
_chemical_formula_moiety 'C11 H12 O5, C6 H6 N2 O'
_chemical_formula_sum 'C17 H18 N2 O6'
_chemical_formula_weight 346.33
_chemical_name_common 'Sinapic Acid + Nicotinamide'
_space_group_crystal_system triclinic
_space_group_IT_number 2
_space_group_name_Hall '-P 1'
_space_group_name_H-M_alt 'P -1'
_symmetry_space_group_name_Hall '-P 1'
_symmetry_space_group_name_H-M 'P -1'
_atom_sites_solution_hydrogens mixed
_atom_sites_solution_primary direct
_atom_sites_solution_secondary difmap
_audit_creation_method SHELXL-2014/6
_audit_update_record
;
2015-05-26 deposited with the CCDC.
2015-05-29 downloaded from the CCDC.
;
_cell_angle_alpha 99.563(7)
_cell_angle_beta 94.601(7)
_cell_angle_gamma 90.531(7)
_cell_formula_units_Z 2
_cell_length_a 4.9109(11)
_cell_length_b 9.1732(18)
_cell_length_c 18.814(4)
_cell_measurement_reflns_used 1281
_cell_measurement_temperature 300(2)
_cell_measurement_theta_max 21.91
_cell_measurement_theta_min 2.67
_cell_volume 832.9(3)
_computing_cell_refinement 'SAINT V7.68A (Bruker AXS, 2009)'
_computing_data_collection 'Bruker Instrument Service v2011.12.3.0'
_computing_data_reduction 'SAINT V7.68A (Bruker AXS, 2009)'
_computing_molecular_graphics 'Mercury 3.0 (Macrae et al., 2008)'
_computing_structure_refinement 'SHELXL-2014/6 (Sheldrick, 2014)'
_computing_structure_solution 'SHELXS-97 (Sheldrick, 2008)'
_diffrn_ambient_temperature 300(2)
_diffrn_detector_area_resol_mean 8.3333
_diffrn_measured_fraction_theta_full 0.990
_diffrn_measured_fraction_theta_max 0.959
_diffrn_measurement_device_type 'Bruker X2S'
_diffrn_measurement_method '\f & \w scans'
_diffrn_radiation_type MoK\a
_diffrn_radiation_wavelength 0.71073
_diffrn_reflns_av_R_equivalents 0.0572
_diffrn_reflns_av_unetI/netI 0.0822
_diffrn_reflns_laue_measured_fraction_full 0.990
_diffrn_reflns_laue_measured_fraction_max 0.959
_diffrn_reflns_limit_h_max 6
_diffrn_reflns_limit_h_min -6
_diffrn_reflns_limit_k_max 11
_diffrn_reflns_limit_k_min -10
_diffrn_reflns_limit_l_max 23
_diffrn_reflns_limit_l_min -23
_diffrn_reflns_number 8751
_diffrn_reflns_point_group_measured_fraction_full 0.990
_diffrn_reflns_point_group_measured_fraction_max 0.959
_diffrn_reflns_theta_full 25.242
_diffrn_reflns_theta_max 26.281
_diffrn_reflns_theta_min 3.306
_diffrn_source 'Fine-focus sealed tube'
_exptl_absorpt_coefficient_mu 0.106
_exptl_absorpt_correction_T_max 0.99
_exptl_absorpt_correction_T_min 0.95
_exptl_absorpt_correction_type multi-scan
_exptl_absorpt_process_details 'SADABS V2008/1 (Bruker AXS)'
_exptl_crystal_colour 'Clear yellow'
_exptl_crystal_density_diffrn 1.381
_exptl_crystal_density_method 'not measured'
_exptl_crystal_description Plate
_exptl_crystal_F_000 364
_exptl_crystal_size_max 0.500
_exptl_crystal_size_mid 0.500
_exptl_crystal_size_min 0.050
_refine_diff_density_max 0.166
_refine_diff_density_min -0.191
_refine_diff_density_rms 0.044
_refine_ls_extinction_method none
_refine_ls_goodness_of_fit_ref 0.986
_refine_ls_hydrogen_treatment mixed
_refine_ls_matrix_type full
_refine_ls_number_parameters 240
_refine_ls_number_reflns 3230
_refine_ls_number_restraints 11
_refine_ls_restrained_S_all 0.995
_refine_ls_R_factor_all 0.1262
_refine_ls_R_factor_gt 0.0536
_refine_ls_shift/su_max 0.001
_refine_ls_shift/su_mean 0.000
_refine_ls_structure_factor_coef Fsqd
_refine_ls_weighting_details 'w=1/[\s^2^(Fo^2^)+(0.0573P)^2^] where P=(Fo^2^+2Fc^2^)/3'
_refine_ls_weighting_scheme calc
_refine_ls_wR_factor_gt 0.1082
_refine_ls_wR_factor_ref 0.1322
_reflns_Friedel_coverage 0.000
_reflns_number_gt 1746
_reflns_number_total 3230
_reflns_threshold_expression 'I > 2\s(I)'
_cod_data_source_file c5ce00777a2.cif
_cod_data_source_block full_data
_cod_depositor_comments
;
The following automatic conversions were performed:

'_exptl_absorpt_correction_type' value 'Multi-scan' changed to
'multi-scan' according to
/usr/data/users/saulius/crontab/automatic-downloads/rss-feeds/RSC/lib/dictionaries/cif_core.dic
dictionary named 'cif_core.dic' version 2.4.2 from 2011-04-26.

Automatic conversion script
Id: cif_fix_values 3271 2015-04-21 07:52:19Z andrius 

 Adding full bibliography for 1520118--1520122.cif.
;
_cod_database_code 1520119
_shelx_space_group_comment
;
The symmetry employed for this shelxl refinement is uniquely defined
by the following loop, which should always be used as a source of
symmetry information in preference to the above space-group names.
They are only intended as comments.
;
_shelx_estimated_absorpt_t_min 0.949
_shelx_estimated_absorpt_t_max 0.995
_shelxl_version_number 2014/6

loop_
_space_group_symop_operation_xyz
'x, y, z'
'-x, -y, -z'

loop_
_atom_site_label
_atom_site_type_symbol
_atom_site_fract_x
_atom_site_fract_y
_atom_site_fract_z
_atom_site_U_iso_or_equiv
_atom_site_adp_type
_atom_site_occupancy
_atom_site_site_symmetry_order
_atom_site_calc_flag
_atom_site_refinement_flags_posn
_atom_site_refinement_flags_adp
C1 C 0.7025(5) 0.9066(3) 0.69313(14) 0.0353(7) Uani 1 1 d . .
C2 C 0.6904(5) 0.9339(3) 0.76774(14) 0.0379(7) Uani 1 1 d . .
H2 H 0.5666 0.8803 0.7887 0.045 Uiso 1 1 calc R U
C3 C 0.8602(5) 1.0400(3) 0.81133(13) 0.0333(6) Uani 1 1 d . .
C4 C 1.0459(5) 1.1218(3) 0.77994(13) 0.0324(6) Uani 1 1 d . .
C5 C 1.0566(5) 1.0960(3) 0.70504(13) 0.0329(6) Uani 1 1 d . .
C6 C 0.8886(5) 0.9888(3) 0.66189(14) 0.0366(7) Uani 1 1 d . .
H6 H 0.8993 0.9711 0.6121 0.044 Uiso 1 1 calc R U
C7 C 0.5177(5) 0.7939(3) 0.65044(14) 0.0389(7) Uani 1 1 d . .
H7 H 0.4036 0.7461 0.6768 0.047 Uiso 1 1 calc R U
C8 C 0.4889(5) 0.7497(3) 0.57929(14) 0.0417(7) Uani 1 1 d . .
H8 H 0.6030 0.7905 0.5503 0.050 Uiso 1 1 calc R U
C9 C 0.2823(6) 0.6387(3) 0.54560(14) 0.0381(7) Uani 1 1 d . .
O10 O 0.2597(4) 0.6134(2) 0.47548(11) 0.0584(6) Uani 1 1 d D .
H10 H 0.135(5) 0.554(3) 0.4591(16) 0.088 Uiso 1 1 d D U
O11 O 0.1356(4) 0.5744(2) 0.58260(10) 0.0588(6) Uani 1 1 d . .
O12 O 1.2413(4) 1.1851(2) 0.68032(9) 0.0451(5) Uani 1 1 d . .
C13 C 1.2511(6) 1.1718(3) 0.60436(14) 0.0559(9) Uani 1 1 d . .
H13A H 1.3021 1.0733 0.5849 0.084 Uiso 1 1 calc R U
H13B H 1.3834 1.2415 0.5941 0.084 Uiso 1 1 calc R U
H13C H 1.0745 1.1916 0.5827 0.084 Uiso 1 1 calc R U
O14 O 1.2044(4) 1.2236(2) 0.82553(9) 0.0429(5) Uani 1 1 d D .
H14 H 1.303(5) 1.265(3) 0.8013(13) 0.064 Uiso 1 1 d D U
O15 O 0.8627(4) 1.0744(2) 0.88473(9) 0.0507(6) Uani 1 1 d . .
C16 C 0.6633(6) 1.0039(3) 0.91932(15) 0.0520(8) Uani 1 1 d . .
H16A H 0.4838 1.0257 0.9003 0.078 Uiso 1 1 calc R U
H16B H 0.6840 1.0397 0.9704 0.078 Uiso 1 1 calc R U
H16C H 0.6878 0.8989 0.9105 0.078 Uiso 1 1 calc R U
N17 N 0.3961(4) 0.5931(2) 0.19817(12) 0.0406(6) Uani 1 1 d . .
C18 C 0.2984(5) 0.5248(3) 0.13257(14) 0.0351(6) Uani 1 1 d . .
H18 H 0.3767 0.5485 0.0924 0.042 Uiso 1 1 calc R U
C19 C 0.0855(5) 0.4202(3) 0.12126(13) 0.0310(6) Uani 1 1 d . .
C20 C -0.0312(6) 0.3889(3) 0.18154(15) 0.0461(8) Uani 1 1 d . .
H20 H -0.1774 0.3218 0.1763 0.055 Uiso 1 1 calc R U
C21 C 0.0699(6) 0.4575(3) 0.24964(15) 0.0525(8) Uani 1 1 d . .
H21 H -0.0039 0.4361 0.2908 0.063 Uiso 1 1 calc R U
C22 C 0.2824(6) 0.5584(3) 0.25488(15) 0.0475(8) Uani 1 1 d . .
H22 H 0.3501 0.6049 0.3007 0.057 Uiso 1 1 calc R U
C23 C -0.0274(5) 0.3481(3) 0.04765(14) 0.0349(6) Uani 1 1 d . .
O24 O -0.2743(4) 0.3145(2) 0.03628(11) 0.0586(6) Uani 1 1 d . U
N25 N 0.1470(5) 0.3203(3) -0.00303(12) 0.0408(6) Uani 1 1 d D .
H25A H 0.098(5) 0.276(3) -0.0458(8) 0.061 Uiso 1 1 d D U
H25B H 0.319(2) 0.330(3) 0.0072(14) 0.061 Uiso 1 1 d D U

loop_
_atom_site_aniso_label
_atom_site_aniso_U_11
_atom_site_aniso_U_22
_atom_site_aniso_U_33
_atom_site_aniso_U_23
_atom_site_aniso_U_13
_atom_site_aniso_U_12
C1 0.0331(15) 0.0298(15) 0.0402(16) -0.0007(12) 0.0012(12) -0.0088(12)
C2 0.0341(16) 0.0368(16) 0.0420(17) 0.0035(13) 0.0070(13) -0.0103(13)
C3 0.0332(15) 0.0372(16) 0.0265(14) -0.0027(12) 0.0020(11) -0.0072(12)
C4 0.0293(15) 0.0304(15) 0.0344(15) -0.0014(12) -0.0008(12) -0.0069(12)
C5 0.0300(15) 0.0326(15) 0.0350(16) 0.0027(12) 0.0028(12) -0.0060(12)
C6 0.0368(16) 0.0389(15) 0.0314(15) -0.0005(13) 0.0004(12) -0.0059(13)
C7 0.0361(16) 0.0363(16) 0.0417(17) -0.0009(13) 0.0039(13) -0.0102(13)
C8 0.0378(17) 0.0422(17) 0.0421(18) -0.0009(14) 0.0032(13) -0.0153(14)
C9 0.0387(16) 0.0368(16) 0.0353(17) -0.0025(13) 0.0012(13) -0.0080(13)
O10 0.0661(16) 0.0637(15) 0.0404(13) 0.0003(11) -0.0054(10) -0.0342(11)
O11 0.0592(14) 0.0716(14) 0.0421(12) -0.0002(11) 0.0082(10) -0.0351(11)
O12 0.0468(12) 0.0528(12) 0.0343(11) 0.0035(9) 0.0056(9) -0.0244(10)
C13 0.065(2) 0.063(2) 0.0417(19) 0.0145(16) 0.0042(15) -0.0210(17)
O14 0.0443(12) 0.0461(12) 0.0346(11) -0.0033(9) 0.0030(9) -0.0211(9)
O15 0.0537(13) 0.0608(13) 0.0348(11) -0.0008(10) 0.0096(9) -0.0282(10)
C16 0.061(2) 0.0532(19) 0.0434(18) 0.0087(15) 0.0171(15) -0.0170(16)
N17 0.0339(13) 0.0449(14) 0.0388(14) -0.0039(11) 0.0015(11) -0.0069(11)
C18 0.0309(15) 0.0404(16) 0.0328(15) 0.0016(13) 0.0052(12) -0.0067(13)
C19 0.0218(13) 0.0305(14) 0.0398(16) 0.0025(12) 0.0033(11) -0.0003(11)
C20 0.0370(16) 0.0450(18) 0.057(2) 0.0064(15) 0.0127(14) -0.0109(14)
C21 0.058(2) 0.062(2) 0.0392(18) 0.0102(16) 0.0115(15) -0.0111(17)
C22 0.0480(19) 0.0569(19) 0.0343(16) -0.0009(14) 0.0028(14) -0.0054(16)
C23 0.0264(15) 0.0334(15) 0.0426(16) 0.0004(13) 0.0007(12) -0.0008(12)
O24 0.0229(11) 0.0733(15) 0.0696(14) -0.0151(11) -0.0002(9) -0.0074(10)
N25 0.0306(13) 0.0482(15) 0.0390(14) -0.0040(12) -0.0016(11) -0.0028(12)

loop_
_atom_type_symbol
_atom_type_description
_atom_type_scat_dispersion_real
_atom_type_scat_dispersion_imag
_atom_type_scat_source
C C 0.0033 0.0016 'International Tables Vol C Tables 4.2.6.8 and 6.1.1.4'
H H 0.0000 0.0000 'International Tables Vol C Tables 4.2.6.8 and 6.1.1.4'
N N 0.0061 0.0033 'International Tables Vol C Tables 4.2.6.8 and 6.1.1.4'
O O 0.0106 0.0060 'International Tables Vol C Tables 4.2.6.8 and 6.1.1.4'

loop_
_geom_angle_atom_site_label_1
_geom_angle_atom_site_label_2
_geom_angle_atom_site_label_3
_geom_angle
C2 C1 C6 119.1(2)
C2 C1 C7 118.2(2)
C6 C1 C7 122.7(2)
C3 C2 C1 121.0(2)
C3 C2 H2 119.5
C1 C2 H2 119.5
O15 C3 C2 125.1(2)
O15 C3 C4 115.1(2)
C2 C3 C4 119.8(2)
O14 C4 C5 123.9(2)
O14 C4 C3 116.7(2)
C5 C4 C3 119.5(2)
O12 C5 C6 125.2(2)
O12 C5 C4 114.3(2)
C6 C5 C4 120.5(2)
C5 C6 C1 120.2(2)
C5 C6 H6 119.9
C1 C6 H6 119.9
C8 C7 C1 129.3(3)
C8 C7 H7 115.4
C1 C7 H7 115.4
C7 C8 C9 121.5(2)
C7 C8 H8 119.2
C9 C8 H8 119.2
O11 C9 O10 122.8(2)
O11 C9 C8 121.5(2)
O10 C9 C8 115.7(2)
C9 O10 H10 112(2)
C5 O12 C13 117.5(2)
O12 C13 H13A 109.5
O12 C13 H13B 109.5
H13A C13 H13B 109.5
O12 C13 H13C 109.5
H13A C13 H13C 109.5
H13B C13 H13C 109.5
C4 O14 H14 108(2)
C3 O15 C16 117.8(2)
O15 C16 H16A 109.5
O15 C16 H16B 109.5
H16A C16 H16B 109.5
O15 C16 H16C 109.5
H16A C16 H16C 109.5
H16B C16 H16C 109.5
C22 N17 C18 117.7(2)
N17 C18 C19 123.4(2)
N17 C18 H18 118.3
C19 C18 H18 118.3
C20 C19 C18 117.3(2)
C20 C19 C23 119.7(2)
C18 C19 C23 122.9(2)
C19 C20 C21 119.8(3)
C19 C20 H20 120.1
C21 C20 H20 120.1
C22 C21 C20 118.2(3)
C22 C21 H21 120.9
C20 C21 H21 120.9
N17 C22 C21 123.6(3)
N17 C22 H22 118.2
C21 C22 H22 118.2
O24 C23 N25 122.8(2)
O24 C23 C19 119.9(2)
N25 C23 C19 117.2(2)
C23 N25 H25A 122.4(18)
C23 N25 H25B 121.6(18)
H25A N25 H25B 115(2)

loop_
_geom_bond_atom_site_label_1
_geom_bond_atom_site_label_2
_geom_bond_distance
C1 C2 1.390(3)
C1 C6 1.403(3)
C1 C7 1.459(3)
C2 C3 1.387(3)
C2 H2 0.9300
C3 O15 1.364(3)
C3 C4 1.402(3)
C4 O14 1.352(3)
C4 C5 1.395(3)
C5 O12 1.374(3)
C5 C6 1.386(3)
C6 H6 0.9300
C7 C8 1.328(3)
C7 H7 0.9300
C8 C9 1.460(3)
C8 H8 0.9300
C9 O11 1.249(3)
C9 O10 1.296(3)
O10 H10 0.823(5)
O12 C13 1.419(3)
C13 H13A 0.9600
C13 H13B 0.9600
C13 H13C 0.9600
O14 H14 0.823(5)
O15 C16 1.425(3)
C16 H16A 0.9600
C16 H16B 0.9600
C16 H16C 0.9600
N17 C22 1.325(3)
N17 C18 1.337(3)
C18 C19 1.392(3)
C18 H18 0.9300
C19 C20 1.381(3)
C19 C23 1.493(3)
C20 C21 1.381(4)
C20 H20 0.9300
C21 C22 1.375(4)
C21 H21 0.9300
C22 H22 0.9300
C23 O24 1.241(3)
C23 N25 1.327(3)
N25 H25A 0.855(10)
N25 H25B 0.853(10)

loop_
_geom_hbond_atom_site_label_D
_geom_hbond_atom_site_label_H
_geom_hbond_atom_site_label_A
_geom_hbond_distance_DH
_geom_hbond_distance_HA
_geom_hbond_distance_DA
_geom_hbond_angle_DHA
_geom_hbond_site_symmetry_A
O10 H10 O11 0.823(5) 1.805(6) 2.627(3) 176(3) 2_566
O14 H14 N17 0.823(5) 1.957(17) 2.684(3) 147(3) 2_776
O14 H14 O12 0.823(5) 2.27(3) 2.717(3) 115(2) .
N25 H25A O15 0.855(10) 2.319(18) 3.063(3) 146(3) 1_444
N25 H25A O14 0.855(10) 2.486(17) 3.236(3) 147(2) 1_444
N25 H25B O24 0.853(10) 2.040(11) 2.882(3) 169(3) 1_655

loop_
_geom_torsion_atom_site_label_1
_geom_torsion_atom_site_label_2
_geom_torsion_atom_site_label_3
_geom_torsion_atom_site_label_4
_geom_torsion
C6 C1 C2 C3 -0.4(4)
C7 C1 C2 C3 -179.8(2)
C1 C2 C3 O15 179.9(2)
C1 C2 C3 C4 0.4(4)
O15 C3 C4 O14 0.2(4)
C2 C3 C4 O14 179.8(2)
O15 C3 C4 C5 -179.2(2)
C2 C3 C4 C5 0.3(4)
O14 C4 C5 O12 -0.9(4)
C3 C4 C5 O12 178.5(2)
O14 C4 C5 C6 179.5(2)
C3 C4 C5 C6 -1.1(4)
O12 C5 C6 C1 -178.5(2)
C4 C5 C6 C1 1.1(4)
C2 C1 C6 C5 -0.3(4)
C7 C1 C6 C5 179.0(2)
C2 C1 C7 C8 179.2(3)
C6 C1 C7 C8 -0.2(4)
C1 C7 C8 C9 -177.2(3)
C7 C8 C9 O11 -4.4(4)
C7 C8 C9 O10 174.7(3)
C6 C5 O12 C13 3.6(4)
C4 C5 O12 C13 -176.0(2)
C2 C3 O15 C16 -4.6(4)
C4 C3 O15 C16 174.9(2)
C22 N17 C18 C19 0.0(4)
N17 C18 C19 C20 1.2(4)
N17 C18 C19 C23 178.1(2)
C18 C19 C20 C21 -1.8(4)
C23 C19 C20 C21 -178.9(3)
C19 C20 C21 C22 1.4(4)
C18 N17 C22 C21 -0.5(4)
C20 C21 C22 N17 -0.2(5)
C20 C19 C23 O24 30.7(4)
C18 C19 C23 O24 -146.1(3)
C20 C19 C23 N25 -148.1(3)
C18 C19 C23 N25 35.1(4)
